data_2108418
loop_
_publ_author_name
'Gomathi, V.'
'Theivarasu, C.'

_publ_section_title
;
 Supramolecular networks and Hirshfeld surfaces of oxydiacetic acid and
 iminodiacetic acid salts
;
_journal_coeditor_code RA5039SUP1
_journal_issue 3
_journal_name_full 'Acta Crystallographica Section B'
_journal_page_first 449
_journal_page_last 458
_journal_paper_doi 10.1107/S205252061900252X
_journal_volume 75
_journal_year 2019
_chemical_formula_moiety 'C4 H5 O5, C6 H9 N2'
_chemical_formula_sum 'C10 H14 N2 O5'
_chemical_formula_weight 242.23
_space_group_crystal_system monoclinic
_space_group_IT_number 14
_space_group_name_Hall '-P 2yn'
_space_group_name_H-M_alt 'P 1 21/n 1'
_symmetry_space_group_name_Hall '-P 2yn'
_symmetry_space_group_name_H-M 'P 1 21/n 1'
_atom_sites_solution_hydrogens mixed
_audit_creation_method SHELXL-2014/7
_cell_angle_alpha 90
_cell_angle_beta 98.635(3)
_cell_angle_gamma 90
_cell_formula_units_Z 12
_cell_length_a 8.3828(6)
_cell_length_b 23.9943(17)
_cell_length_c 17.2844(10)
_cell_measurement_reflns_used 9910
_cell_measurement_temperature 296(2)
_cell_measurement_theta_max 26.11
_cell_measurement_theta_min 2.03
_cell_volume 3437.2(4)
_computing_cell_refinement 'APEX2/SAINT (Bruker, 2004)'
_computing_data_collection 'APEX2 (Bruker, 2004)'
_computing_data_reduction 'SAINT/XPREP (Bruker, 2004)'
_computing_molecular_graphics 'ORTEP3 (Farrugia, 1997) and Mercury (Bruno et al., 2002)'
_computing_publication_material 'SHELXL-2014/7 (Sheldrick, 2014)'
_computing_structure_refinement 'SHELXL-2014/7 (Sheldrick, 2014)'
_computing_structure_solution 'SIR92 (Altornare et al., 1993)'
_diffrn_ambient_temperature 296(2)
_diffrn_measured_fraction_theta_full 1.000
_diffrn_measured_fraction_theta_max 0.997
_diffrn_measurement_device_type 'Bruker axs kappa apex II CCD Diffractometer'
_diffrn_measurement_method '\w and \f scan'
_diffrn_radiation_monochromator graphite
_diffrn_radiation_source 'fine-focus sealed tube'
_diffrn_radiation_type MoK\a
_diffrn_radiation_wavelength 0.71073
_diffrn_reflns_av_R_equivalents 0.0515
_diffrn_reflns_av_unetI/netI 0.0396
_diffrn_reflns_Laue_measured_fraction_full 1.000
_diffrn_reflns_Laue_measured_fraction_max 0.997
_diffrn_reflns_limit_h_max 10
_diffrn_reflns_limit_h_min -10
_diffrn_reflns_limit_k_max 30
_diffrn_reflns_limit_k_min -30
_diffrn_reflns_limit_l_max 21
_diffrn_reflns_limit_l_min -19
_diffrn_reflns_number 53011
_diffrn_reflns_point_group_measured_fraction_full 1.000
_diffrn_reflns_point_group_measured_fraction_max 0.997
_diffrn_reflns_theta_full 25.242
_diffrn_reflns_theta_max 26.785
_diffrn_reflns_theta_min 2.074
_exptl_absorpt_coefficient_mu 0.114
_exptl_absorpt_correction_T_max 0.979
_exptl_absorpt_correction_T_min 0.964
_exptl_absorpt_correction_type multi-scan
_exptl_absorpt_process_details 'SADABS (Bruker, 2004)'
_exptl_crystal_colour brown
_exptl_crystal_density_diffrn 1.404
_exptl_crystal_description block
_exptl_crystal_F_000 1536
_exptl_crystal_size_max 0.250
_exptl_crystal_size_mid 0.250
_exptl_crystal_size_min 0.200
_refine_diff_density_max 0.254
_refine_diff_density_min -0.246
_refine_diff_density_rms 0.047
_refine_ls_extinction_method none
_refine_ls_goodness_of_fit_ref 1.020
_refine_ls_hydrogen_treatment mixed
_refine_ls_matrix_type full
_refine_ls_number_parameters 520
_refine_ls_number_reflns 7322
_refine_ls_number_restraints 0
_refine_ls_restrained_S_all 1.020
_refine_ls_R_factor_all 0.0951
_refine_ls_R_factor_gt 0.0440
_refine_ls_shift/su_max 0.001
_refine_ls_shift/su_mean 0.000
_refine_ls_structure_factor_coef Fsqd
_refine_ls_weighting_details 'w=1/[\s^2^(Fo^2^)+(0.0550P)^2^+1.2016P] where P=(Fo^2^+2Fc^2^)/3'
_refine_ls_weighting_scheme calc
_refine_ls_wR_factor_gt 0.1016
_refine_ls_wR_factor_ref 0.1308
_reflns_Friedel_coverage 0.000
_reflns_number_gt 4455
_reflns_number_total 7322
_reflns_threshold_expression 'I > 2\s(I)'
_cod_data_source_file ra5039sup1.cif
_cod_data_source_block Odaophen
_cod_database_code 2108418
_publcif_datablock.id {0b2db705-dd5f-44f9-ba10-aaf99361e3a2}

_shelx_shelxl_version_number 2014/7
_shelx_space_group_comment
;
The symmetry employed for this shelxl refinement is uniquely defined
by the following loop, which should always be used as a source of
symmetry information in preference to the above space-group names.
They are only intended as comments.
;
_shelx_estimated_absorpt_t_min 0.972
_shelx_estimated_absorpt_t_max 0.978

loop_
_space_group_symop_operation_xyz
'x, y, z'
'-x+1/2, y+1/2, -z+1/2'
'-x, -y, -z'
'x-1/2, -y-1/2, z-1/2'

loop_
_atom_site_label
_atom_site_type_symbol
_atom_site_fract_x
_atom_site_fract_y
_atom_site_fract_z
_atom_site_U_iso_or_equiv
_atom_site_adp_type
_atom_site_occupancy
_atom_site_site_symmetry_order
_atom_site_calc_flag
_atom_site_refinement_flags_posn
_atom_site_refinement_flags_adp
C1 C 0.7794(2) -0.09869(9) 0.91838(11) 0.0333(5) Uani 1 1 d . .
C2 C 0.6889(3) -0.13676(9) 0.87110(12) 0.0414(5) Uani 1 1 d . .
C3 C 0.6685(3) -0.18916(11) 0.90194(15) 0.0581(7) Uani 1 1 d . .
H3 H 0.6105 -0.2161 0.8708 0.070 Uiso 1 1 calc R U
C4 C 0.7321(4) -0.20182(11) 0.97715(15) 0.0664(8) Uani 1 1 d . .
H4 H 0.7152 -0.2370 0.9970 0.080 Uiso 1 1 calc R U
C5 C 0.8203(3) -0.16342(11) 1.02352(14) 0.0618(7) Uani 1 1 d . .
H5 H 0.8632 -0.1723 1.0748 0.074 Uiso 1 1 calc R U
C6 C 0.8454(3) -0.11162(10) 0.99380(12) 0.0452(6) Uani 1 1 d . .
H6 H 0.9069 -0.0854 1.0247 0.054 Uiso 1 1 calc R U
C7 C 0.0170(2) 0.20620(9) 0.78078(11) 0.0340(5) Uani 1 1 d . .
C8 C 0.0792(2) 0.15617(8) 0.75874(10) 0.0302(4) Uani 1 1 d . .
C9 C 0.0145(3) 0.10586(9) 0.77538(12) 0.0403(5) Uani 1 1 d . .
H9 H 0.0596 0.0729 0.7605 0.048 Uiso 1 1 calc R U
C10 C -0.1173(3) 0.10436(11) 0.81410(13) 0.0520(6) Uani 1 1 d . .
H10 H -0.1621 0.0704 0.8254 0.062 Uiso 1 1 calc R U
C11 C -0.1820(3) 0.15344(12) 0.83587(14) 0.0536(7) Uani 1 1 d . .
H11 H -0.2711 0.1526 0.8621 0.064 Uiso 1 1 calc R U
C12 C -0.1168(3) 0.20351(11) 0.81938(12) 0.0468(6) Uani 1 1 d . .
H12 H -0.1628 0.2363 0.8343 0.056 Uiso 1 1 calc R U
C13 C 0.1373(3) 0.36304(9) 0.95104(12) 0.0384(5) Uani 1 1 d . .
C14 C 0.2912(2) 0.36263(8) 0.99270(11) 0.0326(5) Uani 1 1 d . .
C15 C 0.3168(3) 0.35604(10) 1.07267(12) 0.0445(6) Uani 1 1 d . .
H15 H 0.4216 0.3559 1.0996 0.053 Uiso 1 1 calc R U
C16 C 0.1888(3) 0.34966(11) 1.11315(14) 0.0583(7) Uani 1 1 d . .
H16 H 0.2061 0.3453 1.1672 0.070 Uiso 1 1 calc R U
C17 C 0.0360(3) 0.34989(12) 1.07278(15) 0.0601(7) Uani 1 1 d . .
H17 H -0.0514 0.3458 1.0996 0.072 Uiso 1 1 calc R U
C18 C 0.0101(3) 0.35615(10) 0.99328(14) 0.0526(6) Uani 1 1 d . .
H18 H -0.0950 0.3558 0.9669 0.063 Uiso 1 1 calc R U
C19 C 0.7247(3) 0.05334(9) 1.04556(11) 0.0339(5) Uani 1 1 d . .
C20 C 0.5827(3) 0.07208(10) 0.98886(11) 0.0397(5) Uani 1 1 d . .
H20A H 0.4840 0.0638 1.0095 0.048 Uiso 1 1 calc R U
H20B H 0.5882 0.1121 0.9813 0.048 Uiso 1 1 calc R U
C21 C 0.4544(3) 0.06257(9) 0.85952(11) 0.0367(5) Uani 1 1 d . .
H21A H 0.4619 0.1025 0.8523 0.044 Uiso 1 1 calc R U
H21B H 0.3519 0.0546 0.8768 0.044 Uiso 1 1 calc R U
C22 C 0.4620(3) 0.03334(9) 0.78307(11) 0.0351(5) Uani 1 1 d . .
C23 C 0.9765(3) 0.05155(9) 1.28236(11) 0.0377(5) Uani 1 1 d . .
C24 C 1.1165(3) 0.02541(11) 1.33248(12) 0.0565(7) Uani 1 1 d . .
H24A H 1.1037 -0.0148 1.3314 0.068 Uiso 1 1 calc R U
H24B H 1.2148 0.0343 1.3118 0.068 Uiso 1 1 calc R U
C25 C 1.2457(3) 0.01539(10) 1.46126(12) 0.0480(6) Uani 1 1 d . .
H25A H 1.3512 0.0208 1.4458 0.058 Uiso 1 1 calc R U
H25B H 1.2214 -0.0241 1.4587 0.058 Uiso 1 1 calc R U
C26 C 1.2476(3) 0.03571(9) 1.54288(11) 0.0378(5) Uani 1 1 d . .
C27 C 0.5008(3) 0.25483(10) 0.82390(11) 0.0365(5) Uani 1 1 d . .
C28 C 0.4868(3) 0.28736(10) 0.74859(12) 0.0461(6) Uani 1 1 d . .
H28A H 0.4454 0.3243 0.7564 0.055 Uiso 1 1 calc R U
H28B H 0.5925 0.2913 0.7328 0.055 Uiso 1 1 calc R U
C29 C 0.3576(3) 0.28778(10) 0.61760(11) 0.0474(6) Uani 1 1 d . .
H29A H 0.4590 0.2910 0.5974 0.057 Uiso 1 1 calc R U
H29B H 0.3177 0.3250 0.6250 0.057 Uiso 1 1 calc R U
C30 C 0.2387(3) 0.25681(9) 0.56061(11) 0.0359(5) Uani 1 1 d . .
N1 N 0.8052(2) -0.04269(8) 0.88922(11) 0.0351(4) Uani 1 1 d . .
N2 N 0.6257(3) -0.12480(12) 0.79395(12) 0.0650(7) Uani 1 1 d . .
N3 N 0.0815(3) 0.25746(8) 0.76503(12) 0.0433(5) Uani 1 1 d . .
N4 N 0.2230(2) 0.15661(8) 0.72050(10) 0.0328(4) Uani 1 1 d . .
N5 N 0.1065(3) 0.36780(10) 0.86980(11) 0.0501(5) Uani 1 1 d . .
N6 N 0.4324(2) 0.36917(9) 0.95375(11) 0.0369(4) Uani 1 1 d . .
O1 O 0.72007(19) 0.07290(7) 1.11550(8) 0.0491(4) Uani 1 1 d . .
H1 H 0.7991 0.0619 1.1453 0.074 Uiso 1 1 calc R U
O2 O 0.83091(19) 0.02399(7) 1.02860(8) 0.0487(4) Uani 1 1 d . .
O3 O 0.58187(17) 0.04469(6) 0.91704(7) 0.0402(4) Uani 1 1 d . .
O4 O 0.56051(19) -0.00396(7) 0.77854(8) 0.0478(4) Uani 1 1 d . .
O5 O 0.36074(19) 0.05060(6) 0.72649(8) 0.0462(4) Uani 1 1 d . .
O6 O 0.8812(2) 0.08095(7) 1.31061(8) 0.0551(5) Uani 1 1 d . .
O7 O 0.96370(19) 0.04021(7) 1.20988(8) 0.0488(4) Uani 1 1 d . .
O8 O 1.1298(2) 0.04434(7) 1.41017(8) 0.0499(4) Uani 1 1 d . .
O9 O 1.16385(19) 0.07332(7) 1.56054(8) 0.0478(4) Uani 1 1 d . .
O10 O 1.3517(2) 0.00892(7) 1.59209(8) 0.0551(5) Uani 1 1 d . .
H10A H 1.3502 0.0210 1.6363 0.083 Uiso 1 1 calc R U
O11 O 0.5746(2) 0.27998(7) 0.88315(8) 0.0500(4) Uani 1 1 d . .
O12 O 0.44613(19) 0.20754(7) 0.82468(8) 0.0485(4) Uani 1 1 d . .
O13 O 0.38198(18) 0.25944(6) 0.68934(7) 0.0393(4) Uani 1 1 d . .
O14 O 0.2161(2) 0.28113(7) 0.49259(8) 0.0582(5) Uani 1 1 d . .
H14 H 0.1504 0.2633 0.4624 0.087 Uiso 1 1 calc R U
O15 O 0.17223(18) 0.21426(6) 0.57534(8) 0.0426(4) Uani 1 1 d . .
H1A H 0.888(3) -0.0426(10) 0.8555(14) 0.054(7) Uiso 1 1 d . .
H1B H 0.706(3) -0.0283(11) 0.8577(16) 0.070(8) Uiso 1 1 d . .
H1C H 0.834(3) -0.0205(11) 0.9307(16) 0.066(8) Uiso 1 1 d . .
H2A H 0.556(4) -0.1508(13) 0.7764(19) 0.089(11) Uiso 1 1 d . .
H2B H 0.583(4) -0.0905(14) 0.7877(18) 0.087(11) Uiso 1 1 d . .
H3A H 0.181(3) 0.2573(11) 0.7454(15) 0.063(8) Uiso 1 1 d . .
H3B H 0.079(3) 0.2814(11) 0.8023(15) 0.060(8) Uiso 1 1 d . .
H4A H 0.258(3) 0.1193(10) 0.7143(12) 0.043(6) Uiso 1 1 d . .
H4B H 0.203(3) 0.1737(10) 0.6709(15) 0.054(7) Uiso 1 1 d . .
H4C H 0.309(3) 0.1765(10) 0.7530(14) 0.055(7) Uiso 1 1 d . .
H5A H 0.181(4) 0.3855(12) 0.8455(16) 0.074(9) Uiso 1 1 d . .
H5B H 0.002(4) 0.3767(13) 0.8537(18) 0.086(10) Uiso 1 1 d . .
H6A H 0.514(3) 0.3851(10) 0.9861(14) 0.048(7) Uiso 1 1 d . .
H6B H 0.470(3) 0.3348(13) 0.9365(16) 0.080(9) Uiso 1 1 d . .
H6C H 0.408(3) 0.3929(12) 0.9063(17) 0.076(8) Uiso 1 1 d . .

loop_
_atom_site_aniso_label
_atom_site_aniso_U_11
_atom_site_aniso_U_22
_atom_site_aniso_U_33
_atom_site_aniso_U_23
_atom_site_aniso_U_13
_atom_site_aniso_U_12
C1 0.0349(11) 0.0363(12) 0.0280(10) -0.0006(9) 0.0030(8) 0.0060(9)
C2 0.0466(13) 0.0449(14) 0.0299(11) -0.0034(10) -0.0036(9) 0.0008(11)
C3 0.0714(18) 0.0470(15) 0.0511(15) 0.0004(12) -0.0064(13) -0.0150(13)
C4 0.089(2) 0.0491(16) 0.0571(17) 0.0148(13) -0.0018(15) -0.0111(15)
C5 0.083(2) 0.0590(17) 0.0374(13) 0.0138(12) -0.0112(13) 0.0000(15)
C6 0.0515(14) 0.0470(14) 0.0328(11) 0.0009(10) -0.0075(10) 0.0018(11)
C7 0.0339(11) 0.0417(13) 0.0245(10) 0.0019(9) -0.0017(8) 0.0061(10)
C8 0.0297(11) 0.0379(12) 0.0223(9) 0.0026(8) 0.0013(8) 0.0024(9)
C9 0.0420(13) 0.0403(13) 0.0374(11) 0.0013(10) 0.0023(10) -0.0022(10)
C10 0.0488(15) 0.0587(17) 0.0483(14) 0.0070(12) 0.0073(11) -0.0120(13)
C11 0.0388(14) 0.080(2) 0.0452(13) 0.0036(13) 0.0156(11) -0.0005(13)
C12 0.0415(14) 0.0606(16) 0.0387(12) -0.0026(11) 0.0066(10) 0.0120(12)
C13 0.0426(13) 0.0359(12) 0.0345(11) -0.0038(9) -0.0017(10) -0.0003(10)
C14 0.0368(12) 0.0313(11) 0.0294(10) 0.0001(8) 0.0043(9) -0.0033(9)
C15 0.0445(14) 0.0549(15) 0.0325(11) 0.0060(10) 0.0007(10) -0.0021(11)
C16 0.0630(18) 0.0774(19) 0.0361(13) 0.0078(12) 0.0124(12) -0.0065(14)
C17 0.0503(16) 0.079(2) 0.0547(16) -0.0014(13) 0.0201(13) -0.0087(14)
C18 0.0379(14) 0.0641(17) 0.0553(15) -0.0038(12) 0.0048(11) -0.0018(12)
C19 0.0414(12) 0.0354(12) 0.0246(10) -0.0034(9) 0.0041(9) -0.0005(10)
C20 0.0449(13) 0.0478(14) 0.0255(10) -0.0063(9) 0.0022(9) 0.0097(10)
C21 0.0412(13) 0.0411(13) 0.0265(10) 0.0023(9) 0.0002(9) 0.0090(10)
C22 0.0405(12) 0.0367(12) 0.0267(10) 0.0029(9) 0.0008(9) 0.0036(10)
C23 0.0486(13) 0.0419(12) 0.0226(10) -0.0017(9) 0.0052(9) 0.0004(11)
C24 0.0720(18) 0.0677(17) 0.0260(11) -0.0110(11) -0.0048(11) 0.0234(14)
C25 0.0639(16) 0.0473(14) 0.0290(11) -0.0052(10) -0.0057(10) 0.0199(12)
C26 0.0470(13) 0.0375(12) 0.0266(10) 0.0014(9) -0.0018(9) 0.0074(11)
C27 0.0355(12) 0.0455(14) 0.0268(11) -0.0031(9) -0.0010(9) 0.0077(10)
C28 0.0579(15) 0.0468(14) 0.0293(11) -0.0014(10) -0.0078(10) -0.0099(11)
C29 0.0649(16) 0.0467(14) 0.0269(11) 0.0081(10) -0.0051(10) -0.0133(12)
C30 0.0418(12) 0.0411(13) 0.0244(10) 0.0040(9) 0.0033(9) -0.0005(10)
N1 0.0403(11) 0.0375(11) 0.0267(9) -0.0025(8) 0.0023(8) 0.0047(9)
N2 0.099(2) 0.0516(15) 0.0350(11) -0.0047(10) -0.0223(11) -0.0072(15)
N3 0.0485(13) 0.0371(12) 0.0440(11) -0.0008(9) 0.0056(10) 0.0058(9)
N4 0.0366(11) 0.0327(10) 0.0291(9) 0.0016(8) 0.0055(8) 0.0033(8)
N5 0.0467(13) 0.0655(15) 0.0343(11) -0.0037(10) -0.0060(10) -0.0025(12)
N6 0.0401(11) 0.0410(12) 0.0293(9) -0.0007(9) 0.0042(8) -0.0064(9)
O1 0.0551(10) 0.0637(11) 0.0257(7) -0.0100(7) -0.0028(7) 0.0142(8)
O2 0.0503(10) 0.0603(11) 0.0325(8) -0.0115(7) -0.0036(7) 0.0157(8)
O3 0.0467(9) 0.0498(9) 0.0211(7) -0.0040(6) -0.0043(6) 0.0141(7)
O4 0.0565(10) 0.0527(10) 0.0312(8) -0.0027(7) -0.0032(7) 0.0226(8)
O5 0.0577(10) 0.0502(10) 0.0264(7) -0.0024(7) -0.0077(7) 0.0201(8)
O6 0.0592(11) 0.0742(12) 0.0300(8) -0.0123(8) 0.0009(7) 0.0202(9)
O7 0.0529(10) 0.0703(11) 0.0219(7) -0.0050(7) 0.0013(6) 0.0096(8)
O8 0.0685(11) 0.0550(10) 0.0219(7) -0.0063(7) -0.0077(7) 0.0241(8)
O9 0.0579(10) 0.0535(10) 0.0295(8) -0.0036(7) -0.0015(7) 0.0220(8)
O10 0.0762(12) 0.0572(11) 0.0272(8) -0.0046(7) -0.0076(7) 0.0312(9)
O11 0.0624(11) 0.0552(10) 0.0274(8) -0.0077(7) -0.0102(7) 0.0079(8)
O12 0.0551(10) 0.0520(10) 0.0342(8) 0.0081(7) -0.0069(7) -0.0045(8)
O13 0.0511(9) 0.0431(9) 0.0205(7) 0.0029(6) -0.0049(6) -0.0096(7)
O14 0.0809(12) 0.0603(11) 0.0268(8) 0.0140(7) -0.0134(8) -0.0238(9)
O15 0.0474(9) 0.0486(10) 0.0297(8) 0.0064(7) -0.0014(7) -0.0076(8)

loop_
_atom_type_symbol
_atom_type_description
_atom_type_scat_dispersion_real
_atom_type_scat_dispersion_imag
_atom_type_scat_source
C C 0.0033 0.0016 'International Tables Vol C Tables 4.2.6.8 and 6.1.1.4'
H H 0.0000 0.0000 'International Tables Vol C Tables 4.2.6.8 and 6.1.1.4'
N N 0.0061 0.0033 'International Tables Vol C Tables 4.2.6.8 and 6.1.1.4'
O O 0.0106 0.0060 'International Tables Vol C Tables 4.2.6.8 and 6.1.1.4'

loop_
_geom_angle_atom_site_label_1
_geom_angle_atom_site_label_2
_geom_angle_atom_site_label_3
_geom_angle
C6 C1 C2 121.5(2)
C6 C1 N1 118.38(19)
C2 C1 N1 120.16(18)
C1 C2 C3 117.6(2)
C1 C2 N2 122.0(2)
C3 C2 N2 120.4(2)
C4 C3 C2 121.0(2)
C4 C3 H3 119.5
C2 C3 H3 119.5
C3 C4 C5 120.6(2)
C3 C4 H4 119.7
C5 C4 H4 119.7
C4 C5 C6 119.4(2)
C4 C5 H5 120.3
C6 C5 H5 120.3
C5 C6 C1 119.8(2)
C5 C6 H6 120.1
C1 C6 H6 120.1
C8 C7 N3 122.76(19)
C8 C7 C12 117.1(2)
N3 C7 C12 120.1(2)
C9 C8 C7 121.90(19)
C9 C8 N4 118.76(18)
C7 C8 N4 119.26(18)
C8 C9 C10 119.8(2)
C8 C9 H9 120.1
C10 C9 H9 120.1
C11 C10 C9 119.4(2)
C11 C10 H10 120.3
C9 C10 H10 120.3
C12 C11 C10 120.6(2)
C12 C11 H11 119.7
C10 C11 H11 119.7
C11 C12 C7 121.2(2)
C11 C12 H12 119.4
C7 C12 H12 119.4
C14 C13 C18 117.13(19)
C14 C13 N5 122.9(2)
C18 C13 N5 119.9(2)
C15 C14 C13 121.2(2)
C15 C14 N6 117.54(19)
C13 C14 N6 121.29(18)
C16 C15 C14 120.6(2)
C16 C15 H15 119.7
C14 C15 H15 119.7
C17 C16 C15 119.0(2)
C17 C16 H16 120.5
C15 C16 H16 120.5
C16 C17 C18 120.7(2)
C16 C17 H17 119.7
C18 C17 H17 119.7
C17 C18 C13 121.5(2)
C17 C18 H18 119.2
C13 C18 H18 119.2
O2 C19 O1 124.21(19)
O2 C19 C20 124.15(18)
O1 C19 C20 111.64(18)
O3 C20 C19 109.72(17)
O3 C20 H20A 109.7
C19 C20 H20A 109.7
O3 C20 H20B 109.7
C19 C20 H20B 109.7
H20A C20 H20B 108.2
O3 C21 C22 110.45(16)
O3 C21 H21A 109.6
C22 C21 H21A 109.6
O3 C21 H21B 109.6
C22 C21 H21B 109.6
H21A C21 H21B 108.1
O4 C22 O5 124.67(18)
O4 C22 C21 120.83(17)
O5 C22 C21 114.49(18)
O6 C23 O7 123.7(2)
O6 C23 C24 121.11(18)
O7 C23 C24 115.19(19)
O8 C24 C23 111.21(19)
O8 C24 H24A 109.4
C23 C24 H24A 109.4
O8 C24 H24B 109.4
C23 C24 H24B 109.4
H24A C24 H24B 108.0
O8 C25 C26 110.10(18)
O8 C25 H25A 109.6
C26 C25 H25A 109.6
O8 C25 H25B 109.6
C26 C25 H25B 109.6
H25A C25 H25B 108.2
O9 C26 O10 124.34(19)
O9 C26 C25 123.94(18)
O10 C26 C25 111.71(19)
O12 C27 O11 124.79(19)
O12 C27 C28 120.58(18)
O11 C27 C28 114.6(2)
O13 C28 C27 109.84(18)
O13 C28 H28A 109.7
C27 C28 H28A 109.7
O13 C28 H28B 109.7
C27 C28 H28B 109.7
H28A C28 H28B 108.2
O13 C29 C30 109.71(18)
O13 C29 H29A 109.7
C30 C29 H29A 109.7
O13 C29 H29B 109.7
C30 C29 H29B 109.7
H29A C29 H29B 108.2
O15 C30 O14 124.06(19)
O15 C30 C29 124.46(18)
O14 C30 C29 111.48(19)
C1 N1 H1A 111.3(14)
C1 N1 H1B 110.8(15)
H1A N1 H1B 107(2)
C1 N1 H1C 107.8(17)
H1A N1 H1C 110(2)
H1B N1 H1C 110(2)
C2 N2 H2A 109(2)
C2 N2 H2B 113(2)
H2A N2 H2B 112(3)
C7 N3 H3A 117.2(16)
C7 N3 H3B 113.0(17)
H3A N3 H3B 113(2)
C8 N4 H4A 109.6(13)
C8 N4 H4B 111.8(14)
H4A N4 H4B 108.7(19)
C8 N4 H4C 109.6(14)
H4A N4 H4C 108.0(19)
H4B N4 H4C 109(2)
C13 N5 H5A 117.9(18)
C13 N5 H5B 110.7(19)
H5A N5 H5B 117(3)
C14 N6 H6A 110.8(14)
C14 N6 H6B 112.8(17)
H6A N6 H6B 108(2)
C14 N6 H6C 111.1(15)
H6A N6 H6C 108(2)
H6B N6 H6C 106(2)
C19 O1 H1 109.5
C20 O3 C21 112.53(15)
C25 O8 C24 113.03(17)
C26 O10 H10A 109.5
C29 O13 C28 113.78(16)
C30 O14 H14 109.5

loop_
_geom_bond_atom_site_label_1
_geom_bond_atom_site_label_2
_geom_bond_distance
C1 C6 1.373(3)
C1 C2 1.375(3)
C1 N1 1.463(3)
C2 C3 1.386(3)
C2 N2 1.389(3)
C3 C4 1.363(3)
C3 H3 0.9300
C4 C5 1.364(4)
C4 H4 0.9300
C5 C6 1.373(3)
C5 H5 0.9300
C6 H6 0.9300
C7 C8 1.385(3)
C7 N3 1.387(3)
C7 C12 1.390(3)
C8 C9 1.371(3)
C8 N4 1.459(3)
C9 C10 1.375(3)
C9 H9 0.9300
C10 C11 1.373(4)
C10 H10 0.9300
C11 C12 1.367(3)
C11 H11 0.9300
C12 H12 0.9300
C13 C14 1.380(3)
C13 C18 1.389(3)
C13 N5 1.394(3)
C14 C15 1.376(3)
C14 N6 1.455(3)
C15 C16 1.375(3)
C15 H15 0.9300
C16 C17 1.363(4)
C16 H16 0.9300
C17 C18 1.367(3)
C17 H17 0.9300
C18 H18 0.9300
C19 O2 1.205(2)
C19 O1 1.303(2)
C19 C20 1.493(3)
C20 O3 1.404(2)
C20 H20A 0.9700
C20 H20B 0.9700
C21 O3 1.412(2)
C21 C22 1.506(3)
C21 H21A 0.9700
C21 H21B 0.9700
C22 O4 1.229(2)
C22 O5 1.264(2)
C23 O6 1.221(2)
C23 O7 1.271(2)
C23 C24 1.489(3)
C24 O8 1.406(2)
C24 H24A 0.9700
C24 H24B 0.9700
C25 O8 1.396(3)
C25 C26 1.490(3)
C25 H25A 0.9700
C25 H25B 0.9700
C26 O9 1.210(2)
C26 O10 1.294(2)
C27 O12 1.225(3)
C27 O11 1.267(2)
C27 C28 1.507(3)
C28 O13 1.414(2)
C28 H28A 0.9700
C28 H28B 0.9700
C29 O13 1.402(2)
C29 C30 1.490(3)
C29 H29A 0.9700
C29 H29B 0.9700
C30 O15 1.208(2)
C30 O14 1.301(2)
N1 H1A 0.97(3)
N1 H1B 0.99(3)
N1 H1C 0.90(3)
N2 H2A 0.88(3)
N2 H2B 0.90(3)
N3 H3A 0.94(3)
N3 H3B 0.87(3)
N4 H4A 0.95(2)
N4 H4B 0.94(2)
N4 H4C 0.97(3)
N5 H5A 0.91(3)
N5 H5B 0.90(3)
N6 H6A 0.90(3)
N6 H6B 0.95(3)
N6 H6C 0.99(3)
O1 H1 0.8200
O10 H10A 0.8200
O14 H14 0.8200

loop_
_geom_hbond_atom_site_label_D
_geom_hbond_atom_site_label_H
_geom_hbond_atom_site_label_A
_geom_hbond_distance_DH
_geom_hbond_distance_HA
_geom_hbond_distance_DA
_geom_hbond_angle_DHA
_geom_hbond_site_symmetry_A
C21 H21A O12 0.97 2.56 3.529(3) 173.1 .
C28 H28A O6 0.97 2.55 3.493(3) 165.4 4_565
C29 H29B O1 0.97 2.58 3.535(3) 168.3 4_565
O1 H1 O7 0.82 1.72 2.539(2) 178.3 .
O10 H10A O5 0.82 1.70 2.520(2) 174.5 1_656
O14 H14 O11 0.82 1.76 2.542(2) 158.8 4_565
N1 H1A O7 0.97(3) 1.80(3) 2.772(2) 177(2) 3_757
N1 H1B O3 0.99(3) 2.35(3) 2.899(2) 114.3(19) .
N1 H1B O4 0.99(3) 1.79(3) 2.748(2) 164(2) .
N1 H1C O2 0.90(3) 2.00(3) 2.873(2) 163(2) .
N2 H2A N3 0.88(3) 2.54(3) 3.392(3) 165(3) 2_546
N2 H2B O4 0.90(3) 2.09(3) 2.955(3) 162(3) .
N3 H3A O13 0.94(3) 2.07(3) 3.008(3) 173(2) .
N3 H3B N5 0.87(3) 2.37(3) 3.197(3) 159(2) .
N4 H4A O5 0.95(2) 1.86(2) 2.789(2) 165.2(19) .
N4 H4B O15 0.94(2) 1.90(3) 2.841(2) 175(2) .
N4 H4C O12 0.97(3) 1.73(3) 2.688(2) 170(2) .
N4 H4C O13 0.97(3) 2.40(2) 2.893(2) 111.2(17) .
N5 H5A O6 0.91(3) 2.03(3) 2.927(3) 168(3) 4_565
N5 H5B N2 0.90(3) 2.62(3) 3.190(3) 122(2) 2_556
N6 H6A O9 0.90(3) 1.93(3) 2.828(2) 171(2) 4_565
N6 H6B O11 0.95(3) 1.89(3) 2.815(3) 164(3) .
N6 H6C O6 0.99(3) 1.75(3) 2.724(2) 165(2) 4_565

loop_
_geom_torsion_atom_site_label_1
_geom_torsion_atom_site_label_2
_geom_torsion_atom_site_label_3
_geom_torsion_atom_site_label_4
_geom_torsion
C6 C1 C2 C3 -0.9(3)
N1 C1 C2 C3 -180.0(2)
C6 C1 C2 N2 -177.9(2)
N1 C1 C2 N2 3.0(3)
C1 C2 C3 C4 1.8(4)
N2 C2 C3 C4 178.9(3)
C2 C3 C4 C5 -1.3(5)
C3 C4 C5 C6 -0.2(5)
C4 C5 C6 C1 1.1(4)
C2 C1 C6 C5 -0.5(3)
N1 C1 C6 C5 178.6(2)
N3 C7 C8 C9 179.50(19)
C12 C7 C8 C9 -1.3(3)
N3 C7 C8 N4 2.9(3)
C12 C7 C8 N4 -177.88(18)
C7 C8 C9 C10 0.9(3)
N4 C8 C9 C10 177.51(19)
C8 C9 C10 C11 -0.3(3)
C9 C10 C11 C12 0.0(4)
C10 C11 C12 C7 -0.5(4)
C8 C7 C12 C11 1.1(3)
N3 C7 C12 C11 -179.7(2)
C18 C13 C14 C15 -0.4(3)
N5 C13 C14 C15 -177.9(2)
C18 C13 C14 N6 179.6(2)
N5 C13 C14 N6 2.1(3)
C13 C14 C15 C16 0.0(3)
N6 C14 C15 C16 180.0(2)
C14 C15 C16 C17 0.1(4)
C15 C16 C17 C18 0.2(4)
C16 C17 C18 C13 -0.7(4)
C14 C13 C18 C17 0.8(4)
N5 C13 C18 C17 178.3(2)
O2 C19 C20 O3 7.6(3)
O1 C19 C20 O3 -172.71(17)
O3 C21 C22 O4 5.9(3)
O3 C21 C22 O5 -173.96(18)
O6 C23 C24 O8 -6.6(4)
O7 C23 C24 O8 174.4(2)
O8 C25 C26 O9 -2.5(3)
O8 C25 C26 O10 178.7(2)
O12 C27 C28 O13 10.4(3)
O11 C27 C28 O13 -170.95(18)
O13 C29 C30 O15 1.2(3)
O13 C29 C30 O14 -178.33(19)
C19 C20 O3 C21 -177.18(17)
C22 C21 O3 C20 178.21(18)
C26 C25 O8 C24 -177.3(2)
C23 C24 O8 C25 171.8(2)
C30 C29 O13 C28 -176.81(19)
C27 C28 O13 C29 178.01(19)

_cod_database_fobs_code 2108418
